data_2243030
loop_
_publ_author_name
'Ahmed, Muhib'
'Devereux, Michael'
'McKee, Vickie'
'McCann, Malachy'
'Rooney, A. Denise'

_publ_section_title
;
 (<i>E</i>)-6,6'-(Diazene-1,2-diyl)bis(1,10-phenanthrolin-5-ol)
 trichloromethane disolvate: a superconjugated ligand
;
_journal_coeditor_code JJ2213
_journal_issue 8
_journal_name_full 'Acta Crystallographica Section E'
_journal_page_first 1224
_journal_page_last 1227
_journal_paper_doi 10.1107/S205698901900954X
_journal_volume 75
_journal_year 2019
_chemical_formula_iupac 'C24 H14 N6 O2, 2C H Cl3'
_chemical_formula_moiety 'C24 H14 N6 O2, 2(C H Cl3)'
_chemical_formula_sum 'C26 H16 Cl6 N6 O2'
_chemical_formula_weight 657.15
_chemical_name_systematic
;
(<i>E</i>)-6,6'-(Diazene-1,2-diyl)bis(1,10-phenanthrolin-5-ol)
trichloromethane disolvate
;
_space_group_crystal_system monoclinic
_space_group_IT_number 14
_space_group_name_Hall '-P 2ybc'
_space_group_name_H-M_alt 'P 1 21/c 1'
_symmetry_space_group_name_Hall '-P 2ybc'
_symmetry_space_group_name_H-M 'P 1 21/c 1'
_atom_sites_solution_hydrogens mixed
_atom_sites_solution_primary dual
_atom_sites_solution_secondary difmap
_audit_creation_method SHELXL-2018/3
_cell_angle_alpha 90
_cell_angle_beta 96.863(4)
_cell_angle_gamma 90
_cell_formula_units_Z 2
_cell_length_a 5.9406(7)
_cell_length_b 18.856(2)
_cell_length_c 12.2375(16)
_cell_measurement_reflns_used 5155
_cell_measurement_temperature 150(2)
_cell_measurement_theta_max 26.12
_cell_measurement_theta_min 2.73
_cell_volume 1361.0(3)
_computing_cell_refinement
;
SAINT (Bruker, 2010)
;
_computing_data_collection
;
APEX2 (Bruker, 2010)
;
_computing_data_reduction
;
SAINT (Bruker, 2010)
;
_computing_molecular_graphics
;
Mercury (Macrae et al., 2008)
;
_computing_publication_material
;
publCIF (Westrip, 2010)
;
_computing_structure_refinement
;
SHELXL2018 (Sheldrick, 2015b)
;
_computing_structure_solution
;
SHELXT (Sheldrick 2015a)
;
_diffrn_ambient_temperature 150(2)
_diffrn_detector_area_resol_mean 9.1
_diffrn_measured_fraction_theta_full 0.998
_diffrn_measured_fraction_theta_max 0.997
_diffrn_measurement_device_type 'Bruker--Nonius X8 APEXII CCD'
_diffrn_measurement_method 'thin-slice \w and \f scans'
_diffrn_radiation_type MoK\a
_diffrn_radiation_wavelength 0.71073
_diffrn_reflns_av_R_equivalents 0.0447
_diffrn_reflns_av_unetI/netI 0.0352
_diffrn_reflns_limit_h_max 7
_diffrn_reflns_limit_h_min -5
_diffrn_reflns_limit_k_max 23
_diffrn_reflns_limit_k_min -23
_diffrn_reflns_limit_l_max 14
_diffrn_reflns_limit_l_min -15
_diffrn_reflns_number 18529
_diffrn_reflns_theta_full 25.242
_diffrn_reflns_theta_max 26.167
_diffrn_reflns_theta_min 2.735
_diffrn_source 'fine-focus sealed-tube'
_exptl_absorpt_coefficient_mu 0.670
_exptl_absorpt_correction_T_max 0.7453
_exptl_absorpt_correction_T_min 0.6574
_exptl_absorpt_correction_type multi-scan
_exptl_absorpt_process_details
;
(SADABS; Sheldrick, 2012)
;
_exptl_crystal_colour purple
_exptl_crystal_density_diffrn 1.604
_exptl_crystal_description lath
_exptl_crystal_F_000 664
_exptl_crystal_size_max 0.430
_exptl_crystal_size_mid 0.050
_exptl_crystal_size_min 0.040
_refine_diff_density_max 0.872
_refine_diff_density_min -0.593
_refine_ls_extinction_method none
_refine_ls_goodness_of_fit_ref 1.025
_refine_ls_hydrogen_treatment heteroxyz
_refine_ls_matrix_type full
_refine_ls_number_parameters 184
_refine_ls_number_reflns 2732
_refine_ls_number_restraints 0
_refine_ls_restrained_S_all 1.025
_refine_ls_R_factor_all 0.0646
_refine_ls_R_factor_gt 0.0441
_refine_ls_shift/su_max 0.001
_refine_ls_shift/su_mean 0.000
_refine_ls_structure_factor_coef Fsqd
_refine_ls_weighting_details 'w=1/[\s^2^(Fo^2^)+(0.0444P)^2^+1.8407P] where P=(Fo^2^+2Fc^2^)/3'
_refine_ls_weighting_scheme calc
_refine_ls_wR_factor_gt 0.1015
_refine_ls_wR_factor_ref 0.1114
_reflns_number_gt 2068
_reflns_number_total 2732
_reflns_threshold_expression 'I > 2\s(I)'
_cod_data_source_file jj2213sup1.cif
_cod_data_source_block I
_cod_database_code 2243030
_shelx_space_group_comment
;
The symmetry employed for this shelxl refinement is uniquely defined
by the following loop, which should always be used as a source of
symmetry information in preference to the above space-group names.
They are only intended as comments.
;
_shelx_estimated_absorpt_t_min 0.762
_shelx_estimated_absorpt_t_max 0.974

loop_
_space_group_symop_operation_xyz
'x, y, z'
'-x, y+1/2, -z+1/2'
'-x, -y, -z'
'x, -y-1/2, z-1/2'

loop_
_atom_site_type_symbol
_atom_site_label
_atom_site_fract_x
_atom_site_fract_y
_atom_site_fract_z
_atom_site_U_iso_or_equiv
_atom_site_adp_type
_atom_site_calc_flag
_atom_site_occupancy
N N1 0.3174(4) 0.63628(11) 0.66898(18) 0.0216(5) Uani d 1
C C1 0.3648(5) 0.69741(14) 0.6234(2) 0.0240(6) Uani d 1
H H1 0.269904 0.736919 0.632910 0.029 Uiso calc 1
C C2 0.5456(5) 0.70706(14) 0.5623(2) 0.0255(6) Uani d 1
H H2 0.572645 0.752054 0.531450 0.031 Uiso calc 1
C C3 0.6846(4) 0.65044(14) 0.5473(2) 0.0219(6) Uani d 1
H H3 0.810516 0.656051 0.507047 0.026 Uiso calc 1
C C4 0.6383(4) 0.58421(13) 0.5923(2) 0.0174(5) Uani d 1
C C5 0.7702(4) 0.52078(13) 0.5757(2) 0.0177(5) Uani d 1
N N2 0.9396(3) 0.52817(11) 0.50912(17) 0.0195(5) Uani d 1
C C6 0.7175(4) 0.45623(14) 0.6231(2) 0.0195(5) Uani d 1
O O1 0.8303(3) 0.39726(10) 0.61010(16) 0.0246(4) Uani d 1
H H1A 0.937(6) 0.4088(17) 0.569(3) 0.037 Uiso d 1
C C7 0.5313(4) 0.45226(13) 0.6889(2) 0.0191(5) Uani d 1
C C8 0.4726(5) 0.38783(14) 0.7366(2) 0.0239(6) Uani d 1
H H8 0.554738 0.345644 0.726050 0.029 Uiso calc 1
C C9 0.2948(5) 0.38714(15) 0.7985(2) 0.0274(6) Uani d 1
H H9 0.251833 0.344474 0.831710 0.033 Uiso calc 1
C C10 0.1781(5) 0.45015(15) 0.8118(2) 0.0253(6) Uani d 1
H H10 0.057433 0.449191 0.856178 0.030 Uiso calc 1
N N3 0.2257(4) 0.51143(12) 0.76615(18) 0.0224(5) Uani d 1
C C11 0.4006(4) 0.51294(13) 0.7050(2) 0.0182(5) Uani d 1
C C12 0.4522(4) 0.58002(13) 0.6541(2) 0.0185(5) Uani d 1
C C21 0.0382(5) 0.64497(15) 0.8784(2) 0.0271(6) Uani d 1
H H21 0.087592 0.621547 0.811921 0.032 Uiso calc 1
Cl Cl1 -0.23375(13) 0.61485(6) 0.89683(7) 0.0493(3) Uani d 1
Cl Cl2 0.03861(18) 0.73803(4) 0.85952(7) 0.0508(3) Uani d 1
Cl Cl3 0.23081(12) 0.62261(4) 0.99506(6) 0.0333(2) Uani d 1

loop_
_atom_site_aniso_label
_atom_site_aniso_U_11
_atom_site_aniso_U_22
_atom_site_aniso_U_33
_atom_site_aniso_U_12
_atom_site_aniso_U_13
_atom_site_aniso_U_23
N1 0.0234(11) 0.0211(12) 0.0208(12) 0.0047(9) 0.0050(9) -0.0007(9)
C1 0.0290(14) 0.0208(15) 0.0229(14) 0.0070(11) 0.0065(11) -0.0003(11)
C2 0.0330(15) 0.0159(13) 0.0279(15) 0.0000(11) 0.0054(12) 0.0012(11)
C3 0.0231(13) 0.0216(14) 0.0219(14) -0.0011(11) 0.0064(11) -0.0016(11)
C4 0.0192(13) 0.0169(13) 0.0160(12) 0.0001(10) 0.0008(10) -0.0016(10)
C5 0.0158(12) 0.0196(13) 0.0169(13) 0.0011(10) -0.0011(10) -0.0021(10)
N2 0.0180(11) 0.0213(11) 0.0193(11) 0.0023(8) 0.0020(9) -0.0036(9)
C6 0.0192(13) 0.0203(14) 0.0180(13) 0.0023(10) -0.0011(10) -0.0020(10)
O1 0.0258(10) 0.0197(10) 0.0293(11) 0.0053(8) 0.0072(8) 0.0007(8)
C7 0.0212(13) 0.0203(13) 0.0151(13) 0.0003(10) -0.0007(10) 0.0007(10)
C8 0.0277(14) 0.0199(14) 0.0236(14) 0.0023(11) 0.0004(11) 0.0027(11)
C9 0.0319(15) 0.0274(15) 0.0230(14) -0.0046(12) 0.0036(12) 0.0063(12)
C10 0.0244(14) 0.0290(15) 0.0236(14) -0.0027(11) 0.0077(11) 0.0032(12)
N3 0.0235(11) 0.0250(12) 0.0190(11) -0.0009(9) 0.0039(9) 0.0005(9)
C11 0.0207(13) 0.0198(13) 0.0141(12) 0.0010(10) 0.0016(10) -0.0020(10)
C12 0.0199(13) 0.0196(13) 0.0156(13) 0.0008(10) 0.0008(10) -0.0015(10)
C21 0.0290(15) 0.0290(16) 0.0242(15) 0.0014(12) 0.0077(12) -0.0021(12)
Cl1 0.0258(4) 0.0875(7) 0.0346(5) -0.0121(4) 0.0037(3) -0.0095(4)
Cl2 0.0818(7) 0.0295(4) 0.0438(5) 0.0156(4) 0.0196(5) 0.0009(4)
Cl3 0.0273(4) 0.0379(4) 0.0339(4) -0.0051(3) 0.0008(3) 0.0002(3)

loop_
_atom_type_symbol
_atom_type_description
_atom_type_scat_dispersion_real
_atom_type_scat_dispersion_imag
_atom_type_scat_source
C C 0.0033 0.0016 'International Tables Vol C Tables 4.2.6.8 and 6.1.1.4'
H H 0.0000 0.0000 'International Tables Vol C Tables 4.2.6.8 and 6.1.1.4'
N N 0.0061 0.0033 'International Tables Vol C Tables 4.2.6.8 and 6.1.1.4'
O O 0.0106 0.0060 'International Tables Vol C Tables 4.2.6.8 and 6.1.1.4'
Cl Cl 0.1484 0.1585 'International Tables Vol C Tables 4.2.6.8 and 6.1.1.4'

loop_
_geom_angle_atom_site_label_1
_geom_angle_atom_site_label_2
_geom_angle_atom_site_label_3
_geom_angle_site_symmetry_1
_geom_angle
C1 N1 C12 . 117.7(2)
N1 C1 C2 . 123.8(2)
N1 C1 H1 . 118.1
C2 C1 H1 . 118.1
C3 C2 C1 . 118.9(3)
C3 C2 H2 . 120.5
C1 C2 H2 . 120.5
C2 C3 C4 . 119.3(2)
C2 C3 H3 . 120.3
C4 C3 H3 . 120.3
C3 C4 C12 . 117.4(2)
C3 C4 C5 . 122.8(2)
C12 C4 C5 . 119.8(2)
N2 C5 C6 . 123.3(2)
N2 C5 C4 . 116.3(2)
C6 C5 C4 . 120.4(2)
N2 N2 C5 3_766 118.1(3)
O1 C6 C5 . 122.8(2)
O1 C6 C7 . 117.2(2)
C5 C6 C7 . 120.0(2)
C6 O1 H1A . 106(2)
C11 C7 C8 . 118.3(2)
C11 C7 C6 . 120.4(2)
C8 C7 C6 . 121.2(2)
C9 C8 C7 . 118.8(2)
C9 C8 H8 . 120.6
C7 C8 H8 . 120.6
C8 C9 C10 . 118.9(3)
C8 C9 H9 . 120.6
C10 C9 H9 . 120.6
N3 C10 C9 . 123.9(2)
N3 C10 H10 . 118.0
C9 C10 H10 . 118.0
C10 N3 C11 . 117.9(2)
N3 C11 C7 . 122.2(2)
N3 C11 C12 . 118.0(2)
C7 C11 C12 . 119.8(2)
N1 C12 C4 . 122.7(2)
N1 C12 C11 . 117.6(2)
C4 C12 C11 . 119.6(2)
Cl1 C21 Cl2 . 110.73(16)
Cl1 C21 Cl3 . 109.64(15)
Cl2 C21 Cl3 . 109.29(16)
Cl1 C21 H21 . 109.1
Cl2 C21 H21 . 109.1
Cl3 C21 H21 . 109.1

loop_
_geom_bond_atom_site_label_1
_geom_bond_atom_site_label_2
_geom_bond_site_symmetry_2
_geom_bond_distance
N1 C1 . 1.326(3)
N1 C12 . 1.355(3)
C1 C2 . 1.392(4)
C1 H1 . 0.9500
C2 C3 . 1.375(4)
C2 H2 . 0.9500
C3 C4 . 1.405(4)
C3 H3 . 0.9500
C4 C12 . 1.414(3)
C4 C5 . 1.457(3)
C5 N2 . 1.376(3)
C5 C6 . 1.400(4)
N2 N2 3_766 1.316(4)
C6 O1 . 1.318(3)
C6 C7 . 1.446(4)
O1 H1A . 0.88(3)
C7 C11 . 1.409(4)
C7 C8 . 1.409(4)
C8 C9 . 1.371(4)
C8 H8 . 0.9500
C9 C10 . 1.395(4)
C9 H9 . 0.9500
C10 N3 . 1.328(3)
C10 H10 . 0.9500
N3 C11 . 1.352(3)
C11 C12 . 1.459(4)
C21 Cl1 . 1.752(3)
C21 Cl2 . 1.770(3)
C21 Cl3 . 1.771(3)
C21 H21 . 1.0000

loop_
_geom_hbond_atom_site_label_D
_geom_hbond_atom_site_label_H
_geom_hbond_atom_site_label_A
_geom_hbond_site_symmetry_A
_geom_hbond_distance_DH
_geom_hbond_distance_HA
_geom_hbond_distance_DA
_geom_hbond_angle_DHA
_geom_hbond_publ_flag
O1 H1A N2 3_766 0.88(3) 1.74(3) 2.540(3) 149(3) yes
C21 H21 N1 . 1.00 2.36 3.219(3) 143.4 yes
C21 H21 N3 . 1.00 2.33 3.136(4) 137.4 yes

_cod_database_fobs_code 2243030
